data_4063511
loop_
_publ_author_name
'Boutadla, Youcef'
'Al-Duaij, Omar'
'Davies, David L.'
'Griffith, Gerald A.'
'Singh, Kuldip'

_publ_section_title
;
 Mechanistic Study of Acetate-Assisted C--H Activation of 2-Substituted
 Pyridines with [MCl2Cp*]2(M = Rh, Ir) and [RuCl2(p-cymene)]2
;
_journal_issue 2
_journal_name_full Organometallics
_journal_page_first 433
_journal_page_last 440
_journal_paper_doi 10.1021/om800909w
_journal_volume 28
_journal_year 2009
_chemical_formula_moiety '(C17 H22 Cl F6 Ir N O P)(C H Cl3)'
_chemical_formula_sum 'C18 H23 Cl4 F6 Ir N O P'
_chemical_formula_weight 748.34
_chemical_name_systematic
; 
 ? 
;
_space_group_IT_number 14
_symmetry_cell_setting monoclinic
_symmetry_space_group_name_Hall '-P 2ybc'
_symmetry_space_group_name_H-M 'P 1 21/c 1'
_atom_sites_solution_hydrogens geom
_atom_sites_solution_primary direct
_atom_sites_solution_secondary difmap
_audit_creation_method SHELXL-97
_cell_angle_alpha 90.00
_cell_angle_beta 106.67(2)
_cell_angle_gamma 90.00
_cell_formula_units_Z 4
_cell_length_a 11.915(13)
_cell_length_b 13.452(15)
_cell_length_c 16.428(18)
_cell_measurement_reflns_used 752
_cell_measurement_temperature 150(2)
_cell_measurement_theta_max 20.994
_cell_measurement_theta_min 2.340
_cell_volume 2522(5)
_computing_cell_refinement 'Bruker SMART'
_computing_data_collection 'Bruker SMART'
_computing_data_reduction 'Bruker SHELXTL'
_computing_molecular_graphics 'Bruker SHELXTL'
_computing_publication_material 'Bruker SHELXTL'
_computing_structure_refinement 'SHELXL-97 (Sheldrick, 1997)'
_computing_structure_solution 'SHELXS-97 (Sheldrick, 1990)'
_diffrn_ambient_temperature 150(2)
_diffrn_measured_fraction_theta_full 1.000
_diffrn_measured_fraction_theta_max 1.000
_diffrn_measurement_device_type 'Bruker CCD area detector'
_diffrn_measurement_method 'phi and omega scans'
_diffrn_radiation_monochromator graphite
_diffrn_radiation_source 'fine-focus sealed tube'
_diffrn_radiation_type MoK\a
_diffrn_radiation_wavelength 0.71073
_diffrn_reflns_av_R_equivalents 0.1745
_diffrn_reflns_av_sigmaI/netI 0.1391
_diffrn_reflns_limit_h_max 14
_diffrn_reflns_limit_h_min -14
_diffrn_reflns_limit_k_max 16
_diffrn_reflns_limit_k_min -16
_diffrn_reflns_limit_l_max 20
_diffrn_reflns_limit_l_min -19
_diffrn_reflns_number 19294
_diffrn_reflns_theta_full 26.00
_diffrn_reflns_theta_max 26.00
_diffrn_reflns_theta_min 1.78
_exptl_absorpt_coefficient_mu 5.837
_exptl_absorpt_correction_T_max 0.6524
_exptl_absorpt_correction_T_min 0.4370
_exptl_absorpt_correction_type empirical
_exptl_absorpt_process_details
;
absorption correction based on 5402 reflections(SADABS);Rint 0.1837 before
correction and 0.1368 after.
;
_exptl_crystal_colour red
_exptl_crystal_density_diffrn 1.971
_exptl_crystal_density_method 'not measured'
_exptl_crystal_description block
_exptl_crystal_F_000 1440
_exptl_crystal_size_max 0.17
_exptl_crystal_size_mid 0.12
_exptl_crystal_size_min 0.08
_refine_diff_density_max 5.542
_refine_diff_density_min -4.648
_refine_diff_density_rms 0.320
_refine_ls_extinction_method none
_refine_ls_goodness_of_fit_ref 0.934
_refine_ls_hydrogen_treatment constr
_refine_ls_matrix_type full
_refine_ls_number_parameters 268
_refine_ls_number_reflns 4959
_refine_ls_number_restraints 0
_refine_ls_restrained_S_all 0.934
_refine_ls_R_factor_all 0.1159
_refine_ls_R_factor_gt 0.0857
_refine_ls_shift/su_max 0.000
_refine_ls_shift/su_mean 0.000
_refine_ls_structure_factor_coef Fsqd
_refine_ls_weighting_details 'calc w=1/[\s^2^(Fo^2^)+(0.1178P)^2^+0.0000P] where P=(Fo^2^+2Fc^2^)/3'
_refine_ls_weighting_scheme calc
_refine_ls_wR_factor_gt 0.1976
_refine_ls_wR_factor_ref 0.2096
_reflns_number_gt 3180
_reflns_number_total 4959
_reflns_threshold_expression >2sigma(I)
_cod_data_source_file om800909w_si_002.cif
_cod_data_source_block 07005
_cod_depositor_comments
;
The following automatic conversions were performed:

'_symmetry_cell_setting' value 'Monoclinic' changed to 'monoclinic'
according to the built-in table from CIF Core dictionary named
'cif_core.dic' version 2.4.1 from 2010-06-29.

Automatic conversion script
Id: cif_fix_values 1715 2011-07-08 13:25:40Z adriana 

The following automatic conversions were performed:

'_refine_ls_hydrogen_treatment' value 'constrained' was replaced with
the value 'constr' as specified in the replacement file
'src/cod-tools/trunk/data/replacement-values/replacement_values.lst'.

Automatic conversion script
Id: cif_fix_values 5376 2017-05-30 11:51:03Z andrius 
;
_cod_original_sg_symbol_H-M P2(1)/c
_cod_database_code 4063511

loop_
_symmetry_equiv_pos_as_xyz
'x, y, z'
'-x, y+1/2, -z+1/2'
'-x, -y, -z'
'x, -y-1/2, z-1/2'

loop_
_atom_site_label
_atom_site_type_symbol
_atom_site_fract_x
_atom_site_fract_y
_atom_site_fract_z
_atom_site_U_iso_or_equiv
_atom_site_adp_type
_atom_site_occupancy
_atom_site_symmetry_multiplicity
_atom_site_calc_flag
_atom_site_refinement_flags
_atom_site_disorder_assembly
_atom_site_disorder_group
Ir1 Ir 0.33507(4) 0.28563(4) 0.56764(3) 0.0332(2) Uani 1 1 d . . .
Cl1 Cl 0.2995(4) 0.3039(3) 0.7020(3) 0.0507(10) Uani 1 1 d . . .
O1 O 0.4934(8) 0.3675(7) 0.6250(6) 0.043(2) Uani 1 1 d . . .
N1 N 0.4533(11) 0.1764(8) 0.6323(7) 0.037(3) Uani 1 1 d . . .
C1 C 0.5583(12) 0.2128(9) 0.6840(9) 0.036(3) Uani 1 1 d . . .
C2 C 0.6343(13) 0.1530(12) 0.7383(9) 0.049(4) Uani 1 1 d . . .
H2 H 0.7061 0.1796 0.7727 0.059 Uiso 1 1 calc R . .
C3 C 0.6103(13) 0.0535(11) 0.7452(10) 0.051(4) Uani 1 1 d . . .
H3 H 0.6615 0.0120 0.7863 0.061 Uiso 1 1 calc R . .
C4 C 0.5107(14) 0.0174(11) 0.6911(10) 0.054(4) Uani 1 1 d . . .
H4 H 0.4943 -0.0517 0.6902 0.065 Uiso 1 1 calc R . .
C5 C 0.4316(12) 0.0818(9) 0.6361(8) 0.031(3) Uani 1 1 d . . .
H5 H 0.3602 0.0557 0.6007 0.038 Uiso 1 1 calc R . .
C6 C 0.5750(14) 0.3212(11) 0.6738(10) 0.044(4) Uani 1 1 d . . .
C7 C 0.6893(12) 0.3681(12) 0.7167(10) 0.051(4) Uani 1 1 d . . .
H7A H 0.6822 0.4405 0.7105 0.076 Uiso 1 1 calc R . .
H7B H 0.7488 0.3441 0.6909 0.076 Uiso 1 1 calc R . .
H7C H 0.7123 0.3508 0.7772 0.076 Uiso 1 1 calc R . .
C8 C 0.1583(12) 0.3245(11) 0.4960(8) 0.038(3) Uani 1 1 d . . .
C9 C 0.1820(12) 0.2239(10) 0.4804(10) 0.038(3) Uani 1 1 d . . .
C10 C 0.2782(13) 0.2233(9) 0.4404(9) 0.037(3) Uani 1 1 d . . .
C11 C 0.3153(12) 0.3245(10) 0.4355(9) 0.038(3) Uani 1 1 d . . .
C12 C 0.2410(13) 0.3853(11) 0.4737(11) 0.048(4) Uani 1 1 d . . .
C13 C 0.0633(12) 0.3608(12) 0.5332(10) 0.052(4) Uani 1 1 d . . .
H13A H 0.0833 0.4274 0.5572 0.077 Uiso 1 1 calc R . .
H13B H 0.0566 0.3152 0.5781 0.077 Uiso 1 1 calc R . .
H13C H -0.0115 0.3634 0.4885 0.077 Uiso 1 1 calc R . .
C14 C 0.1118(15) 0.1345(13) 0.4886(11) 0.063(5) Uani 1 1 d . . .
H14A H 0.0716 0.1468 0.5320 0.095 Uiso 1 1 calc R . .
H14B H 0.1640 0.0771 0.5052 0.095 Uiso 1 1 calc R . .
H14C H 0.0538 0.1210 0.4340 0.095 Uiso 1 1 calc R . .
C15 C 0.3323(14) 0.1320(10) 0.4114(9) 0.044(4) Uani 1 1 d . . .
H15A H 0.2802 0.1080 0.3574 0.065 Uiso 1 1 calc R . .
H15B H 0.3429 0.0796 0.4544 0.065 Uiso 1 1 calc R . .
H15C H 0.4084 0.1496 0.4039 0.065 Uiso 1 1 calc R . .
C16 C 0.4098(12) 0.3606(11) 0.3971(10) 0.051(4) Uani 1 1 d . . .
H16A H 0.4741 0.3123 0.4093 0.076 Uiso 1 1 calc R . .
H16B H 0.4395 0.4251 0.4218 0.076 Uiso 1 1 calc R . .
H16C H 0.3767 0.3675 0.3355 0.076 Uiso 1 1 calc R . .
C17 C 0.2457(16) 0.4992(11) 0.4772(11) 0.066(5) Uani 1 1 d . . .
H17A H 0.2039 0.5263 0.4213 0.100 Uiso 1 1 calc R . .
H17B H 0.3275 0.5211 0.4928 0.100 Uiso 1 1 calc R . .
H17C H 0.2086 0.5229 0.5196 0.100 Uiso 1 1 calc R . .
P1 P 0.7365(4) 0.1894(3) 0.4924(3) 0.0508(11) Uani 1 1 d . . .
F1 F 0.7810(13) 0.2692(9) 0.4417(8) 0.098(4) Uani 1 1 d . A .
F2 F 0.8426(12) 0.2116(16) 0.5710(9) 0.164(10) Uani 1 1 d . A .
F3 F 0.6606(12) 0.2667(8) 0.5255(7) 0.086(4) Uani 1 1 d . A .
F4A F 0.729(5) 0.116(4) 0.563(5) 0.18(3) Uani 0.50 1 d P A 1
F4B F 0.673(4) 0.104(3) 0.533(3) 0.102(16) Uani 0.50 1 d P A 2
F5 F 0.6309(10) 0.1719(12) 0.4101(9) 0.121(5) Uani 1 1 d . A .
F6 F 0.8068(14) 0.1092(10) 0.4562(12) 0.146(6) Uani 1 1 d . A .

loop_
_atom_site_aniso_label
_atom_site_aniso_U_11
_atom_site_aniso_U_22
_atom_site_aniso_U_33
_atom_site_aniso_U_23
_atom_site_aniso_U_13
_atom_site_aniso_U_12
Ir1 0.0278(3) 0.0318(3) 0.0341(4) -0.0009(3) -0.0007(2) 0.0004(2)
Cl1 0.054(2) 0.051(2) 0.046(2) -0.0053(18) 0.0134(19) -0.0037(18)
O1 0.035(6) 0.043(5) 0.044(6) 0.003(5) 0.001(5) -0.003(5)
N1 0.046(7) 0.036(6) 0.024(6) 0.006(5) 0.001(6) 0.002(6)
C1 0.032(7) 0.029(7) 0.041(8) -0.001(6) 0.004(6) -0.001(6)
C2 0.033(8) 0.059(10) 0.042(9) 0.000(8) -0.014(7) -0.004(8)
C3 0.032(8) 0.049(9) 0.055(10) 0.007(8) -0.012(7) 0.012(7)
C4 0.059(11) 0.037(8) 0.053(10) 0.010(8) -0.005(9) -0.012(8)
C5 0.048(8) 0.034(7) 0.013(6) 0.001(5) 0.012(6) -0.007(6)
C6 0.039(9) 0.047(8) 0.047(9) -0.005(8) 0.014(8) -0.006(7)
C7 0.032(8) 0.055(9) 0.055(10) -0.005(8) -0.003(7) -0.009(7)
C8 0.027(7) 0.054(8) 0.026(7) -0.006(7) -0.006(6) 0.001(7)
C9 0.033(8) 0.037(8) 0.041(9) 0.006(7) 0.004(7) 0.003(6)
C10 0.045(8) 0.034(7) 0.031(7) 0.005(6) 0.008(7) -0.011(6)
C11 0.028(7) 0.038(7) 0.037(8) -0.002(6) -0.008(6) 0.005(6)
C12 0.036(9) 0.040(8) 0.063(11) -0.006(8) 0.010(8) -0.002(7)
C13 0.026(7) 0.061(9) 0.063(11) -0.001(9) 0.006(7) 0.009(7)
C14 0.055(11) 0.061(10) 0.062(11) -0.006(9) -0.003(9) -0.013(9)
C15 0.062(10) 0.038(8) 0.031(8) -0.001(7) 0.015(7) 0.001(7)
C16 0.033(8) 0.046(8) 0.070(11) 0.010(8) 0.007(8) 0.003(7)
C17 0.074(13) 0.037(8) 0.073(12) 0.017(9) -0.002(10) 0.008(9)
P1 0.037(2) 0.041(2) 0.070(3) 0.001(2) 0.007(2) -0.0004(18)
F1 0.119(11) 0.095(9) 0.078(8) 0.004(7) 0.027(8) -0.039(8)
F2 0.074(11) 0.28(3) 0.093(11) 0.041(12) -0.052(9) -0.014(11)
F3 0.117(10) 0.071(7) 0.069(7) -0.019(6) 0.028(7) 0.014(7)
F4A 0.18(5) 0.11(3) 0.26(7) 0.07(4) 0.08(5) -0.04(3)
F4B 0.17(4) 0.031(12) 0.15(3) -0.016(16) 0.13(4) -0.034(19)
F5 0.049(7) 0.174(13) 0.118(11) -0.080(10) -0.011(7) -0.033(8)
F6 0.146(14) 0.106(10) 0.216(17) 0.025(11) 0.098(14) 0.068(10)

loop_
_atom_type_symbol
_atom_type_description
_atom_type_scat_dispersion_real
_atom_type_scat_dispersion_imag
_atom_type_scat_source
C C 0.0033 0.0016 'International Tables Vol C Tables 4.2.6.8 and 6.1.1.4'
H H 0.0000 0.0000 'International Tables Vol C Tables 4.2.6.8 and 6.1.1.4'
N N 0.0061 0.0033 'International Tables Vol C Tables 4.2.6.8 and 6.1.1.4'
O O 0.0106 0.0060 'International Tables Vol C Tables 4.2.6.8 and 6.1.1.4'
F F 0.0171 0.0103 'International Tables Vol C Tables 4.2.6.8 and 6.1.1.4'
P P 0.1023 0.0942 'International Tables Vol C Tables 4.2.6.8 and 6.1.1.4'
Cl Cl 0.1484 0.1585 'International Tables Vol C Tables 4.2.6.8 and 6.1.1.4'
Ir Ir -1.4442 7.9887 'International Tables Vol C Tables 4.2.6.8 and 6.1.1.4'

loop_
_geom_angle_atom_site_label_1
_geom_angle_atom_site_label_2
_geom_angle_atom_site_label_3
_geom_angle
_geom_angle_site_symmetry_1
_geom_angle_site_symmetry_3
_geom_angle_publ_flag
N1 Ir1 C12 162.5(5) . . ?
N1 Ir1 C9 112.8(5) . . ?
C12 Ir1 C9 65.4(5) . . ?
N1 Ir1 O1 76.1(4) . . ?
C12 Ir1 O1 102.1(5) . . ?
C9 Ir1 O1 164.5(5) . . ?
N1 Ir1 C8 148.4(5) . . ?
C12 Ir1 C8 38.5(5) . . ?
C9 Ir1 C8 38.6(5) . . ?
O1 Ir1 C8 135.1(5) . . ?
N1 Ir1 C10 101.3(5) . . ?
C12 Ir1 C10 65.6(5) . . ?
C9 Ir1 C10 40.0(5) . . ?
O1 Ir1 C10 127.6(4) . . ?
C8 Ir1 C10 65.4(5) . . ?
N1 Ir1 C11 122.5(5) . . ?
C12 Ir1 C11 40.1(5) . . ?
C9 Ir1 C11 66.3(5) . . ?
O1 Ir1 C11 98.3(4) . . ?
C8 Ir1 C11 65.8(5) . . ?
C10 Ir1 C11 38.7(5) . . ?
N1 Ir1 Cl1 82.8(3) . . ?
C12 Ir1 Cl1 114.5(4) . . ?
C9 Ir1 Cl1 108.5(4) . . ?
O1 Ir1 Cl1 84.7(3) . . ?
C8 Ir1 Cl1 94.3(4) . . ?
C10 Ir1 Cl1 147.6(4) . . ?
C11 Ir1 Cl1 154.6(4) . . ?
C6 O1 Ir1 117.0(9) . . ?
C5 N1 C1 118.2(12) . . ?
C5 N1 Ir1 126.4(10) . . ?
C1 N1 Ir1 114.8(8) . . ?
C2 C1 N1 120.9(12) . . ?
C2 C1 C6 125.3(14) . . ?
N1 C1 C6 113.8(12) . . ?
C1 C2 C3 121.4(14) . . ?
C1 C2 H2 119.3 . . ?
C3 C2 H2 119.3 . . ?
C4 C3 C2 117.2(14) . . ?
C4 C3 H3 121.4 . . ?
C2 C3 H3 121.4 . . ?
C3 C4 C5 120.2(14) . . ?
C3 C4 H4 119.9 . . ?
C5 C4 H4 119.9 . . ?
N1 C5 C4 121.9(13) . . ?
N1 C5 H5 119.1 . . ?
C4 C5 H5 119.1 . . ?
O1 C6 C7 122.6(14) . . ?
O1 C6 C1 117.5(13) . . ?
C7 C6 C1 119.8(14) . . ?
C6 C7 H7A 109.5 . . ?
C6 C7 H7B 109.5 . . ?
H7A C7 H7B 109.5 . . ?
C6 C7 H7C 109.5 . . ?
H7A C7 H7C 109.5 . . ?
H7B C7 H7C 109.5 . . ?
C12 C8 C9 108.5(12) . . ?
C12 C8 C13 125.3(13) . . ?
C9 C8 C13 126.2(13) . . ?
C12 C8 Ir1 68.7(9) . . ?
C9 C8 Ir1 69.8(8) . . ?
C13 C8 Ir1 125.6(10) . . ?
C8 C9 C10 107.7(12) . . ?
C8 C9 C14 127.3(14) . . ?
C10 C9 C14 124.3(13) . . ?
C8 C9 Ir1 71.6(8) . . ?
C10 C9 Ir1 71.2(8) . . ?
C14 C9 Ir1 130.1(11) . . ?
C11 C10 C9 108.1(12) . . ?
C11 C10 C15 125.5(13) . . ?
C9 C10 C15 126.4(11) . . ?
C11 C10 Ir1 71.0(8) . . ?
C9 C10 Ir1 68.8(8) . . ?
C15 C10 Ir1 124.6(10) . . ?
C10 C11 C12 105.7(12) . . ?
C10 C11 C16 126.9(13) . . ?
C12 C11 C16 127.4(13) . . ?
C10 C11 Ir1 70.4(8) . . ?
C12 C11 Ir1 67.4(8) . . ?
C16 C11 Ir1 127.5(10) . . ?
C8 C12 C11 109.8(12) . . ?
C8 C12 C17 126.2(14) . . ?
C11 C12 C17 123.5(14) . . ?
C8 C12 Ir1 72.8(9) . . ?
C11 C12 Ir1 72.5(8) . . ?
C17 C12 Ir1 127.0(12) . . ?
C8 C13 H13A 109.5 . . ?
C8 C13 H13B 109.5 . . ?
H13A C13 H13B 109.5 . . ?
C8 C13 H13C 109.5 . . ?
H13A C13 H13C 109.5 . . ?
H13B C13 H13C 109.5 . . ?
C9 C14 H14A 109.5 . . ?
C9 C14 H14B 109.5 . . ?
H14A C14 H14B 109.5 . . ?
C9 C14 H14C 109.5 . . ?
H14A C14 H14C 109.5 . . ?
H14B C14 H14C 109.5 . . ?
C10 C15 H15A 109.5 . . ?
C10 C15 H15B 109.5 . . ?
H15A C15 H15B 109.5 . . ?
C10 C15 H15C 109.5 . . ?
H15A C15 H15C 109.5 . . ?
H15B C15 H15C 109.5 . . ?
C11 C16 H16A 109.5 . . ?
C11 C16 H16B 109.5 . . ?
H16A C16 H16B 109.5 . . ?
C11 C16 H16C 109.5 . . ?
H16A C16 H16C 109.5 . . ?
H16B C16 H16C 109.5 . . ?
C12 C17 H17A 109.5 . . ?
C12 C17 H17B 109.5 . . ?
H17A C17 H17B 109.5 . . ?
C12 C17 H17C 109.5 . . ?
H17A C17 H17C 109.5 . . ?
H17B C17 H17C 109.5 . . ?
F1 P1 F4A 162(2) . . ?
F1 P1 F2 89.5(8) . . ?
F4A P1 F2 73(2) . . ?
F1 P1 F3 92.7(7) . . ?
F4A P1 F3 90(2) . . ?
F2 P1 F3 89.8(9) . . ?
F1 P1 F5 87.4(8) . . ?
F4A P1 F5 110(2) . . ?
F2 P1 F5 176.8(10) . . ?
F3 P1 F5 89.9(7) . . ?
F1 P1 F6 88.3(8) . . ?
F4A P1 F6 90(2) . . ?
F2 P1 F6 92.9(10) . . ?
F3 P1 F6 177.1(9) . . ?
F5 P1 F6 87.4(9) . . ?
F1 P1 F4B 171(2) . . ?
F4A P1 F4B 26(4) . . ?
F2 P1 F4B 99(2) . . ?
F3 P1 F4B 86.6(13) . . ?
F5 P1 F4B 84(2) . . ?
F6 P1 F4B 92.0(13) . . ?

loop_
_geom_bond_atom_site_label_1
_geom_bond_atom_site_label_2
_geom_bond_distance
_geom_bond_site_symmetry_2
_geom_bond_publ_flag
Ir1 N1 2.101(11) . ?
Ir1 C12 2.108(16) . ?
Ir1 C9 2.138(15) . ?
Ir1 O1 2.154(10) . ?
Ir1 C8 2.161(14) . ?
Ir1 C10 2.172(14) . ?
Ir1 C11 2.179(14) . ?
Ir1 Cl1 2.377(5) . ?
O1 C6 1.235(17) . ?
N1 C5 1.305(16) . ?
N1 C1 1.384(18) . ?
C1 C2 1.341(19) . ?
C1 C6 1.488(19) . ?
C2 C3 1.38(2) . ?
C2 H2 0.9500 . ?
C3 C4 1.35(2) . ?
C3 H3 0.9500 . ?
C4 C5 1.401(19) . ?
C4 H4 0.9500 . ?
C5 H5 0.9500 . ?
C6 C7 1.48(2) . ?
C7 H7A 0.9800 . ?
C7 H7B 0.9800 . ?
C7 H7C 0.9800 . ?
C8 C12 1.41(2) . ?
C8 C9 1.421(19) . ?
C8 C13 1.514(19) . ?
C9 C10 1.476(19) . ?
C9 C14 1.49(2) . ?
C10 C11 1.440(18) . ?
C10 C15 1.526(19) . ?
C11 C12 1.47(2) . ?
C11 C16 1.52(2) . ?
C12 C17 1.53(2) . ?
C13 H13A 0.9800 . ?
C13 H13B 0.9800 . ?
C13 H13C 0.9800 . ?
C14 H14A 0.9800 . ?
C14 H14B 0.9800 . ?
C14 H14C 0.9800 . ?
C15 H15A 0.9800 . ?
C15 H15B 0.9800 . ?
C15 H15C 0.9800 . ?
C16 H16A 0.9800 . ?
C16 H16B 0.9800 . ?
C16 H16C 0.9800 . ?
C17 H17A 0.9800 . ?
C17 H17B 0.9800 . ?
C17 H17C 0.9800 . ?
P1 F1 1.544(12) . ?
P1 F4A 1.55(6) . ?
P1 F2 1.555(13) . ?
P1 F3 1.575(12) . ?
P1 F5 1.578(13) . ?
P1 F6 1.583(13) . ?
P1 F4B 1.62(4) . ?

loop_
_geom_torsion_atom_site_label_1
_geom_torsion_atom_site_label_2
_geom_torsion_atom_site_label_3
_geom_torsion_atom_site_label_4
_geom_torsion
_geom_torsion_site_symmetry_1
_geom_torsion_site_symmetry_2
_geom_torsion_site_symmetry_3
_geom_torsion_site_symmetry_4
_geom_torsion_publ_flag
N1 Ir1 O1 C6 -6.4(10) . . . . ?
C12 Ir1 O1 C6 -168.5(10) . . . . ?
C9 Ir1 O1 C6 -133.1(17) . . . . ?
C8 Ir1 O1 C6 168.4(10) . . . . ?
C10 Ir1 O1 C6 -100.0(11) . . . . ?
C11 Ir1 O1 C6 -127.9(10) . . . . ?
Cl1 Ir1 O1 C6 77.5(10) . . . . ?
C12 Ir1 N1 C5 -94.6(19) . . . . ?
C9 Ir1 N1 C5 -14.3(12) . . . . ?
O1 Ir1 N1 C5 179.2(12) . . . . ?
C8 Ir1 N1 C5 6.3(17) . . . . ?
C10 Ir1 N1 C5 -54.5(12) . . . . ?
C11 Ir1 N1 C5 -89.8(12) . . . . ?
Cl1 Ir1 N1 C5 92.9(11) . . . . ?
C12 Ir1 N1 C1 94.3(18) . . . . ?
C9 Ir1 N1 C1 174.6(9) . . . . ?
O1 Ir1 N1 C1 8.1(9) . . . . ?
C8 Ir1 N1 C1 -164.8(10) . . . . ?
C10 Ir1 N1 C1 134.4(10) . . . . ?
C11 Ir1 N1 C1 99.1(10) . . . . ?
Cl1 Ir1 N1 C1 -78.2(9) . . . . ?
C5 N1 C1 C2 -2(2) . . . . ?
Ir1 N1 C1 C2 170.1(12) . . . . ?
C5 N1 C1 C6 179.1(12) . . . . ?
Ir1 N1 C1 C6 -9.0(15) . . . . ?
N1 C1 C2 C3 -1(2) . . . . ?
C6 C1 C2 C3 178.3(14) . . . . ?
C1 C2 C3 C4 4(2) . . . . ?
C2 C3 C4 C5 -6(2) . . . . ?
C1 N1 C5 C4 0(2) . . . . ?
Ir1 N1 C5 C4 -170.4(10) . . . . ?
C3 C4 C5 N1 3(2) . . . . ?
Ir1 O1 C6 C7 179.3(11) . . . . ?
Ir1 O1 C6 C1 3.5(17) . . . . ?
C2 C1 C6 O1 -175.4(14) . . . . ?
N1 C1 C6 O1 3.7(19) . . . . ?
C2 C1 C6 C7 9(2) . . . . ?
N1 C1 C6 C7 -172.2(13) . . . . ?
N1 Ir1 C8 C12 -151.6(9) . . . . ?
C9 Ir1 C8 C12 -120.4(12) . . . . ?
O1 Ir1 C8 C12 38.2(11) . . . . ?
C10 Ir1 C8 C12 -81.2(9) . . . . ?
C11 Ir1 C8 C12 -38.6(8) . . . . ?
Cl1 Ir1 C8 C12 125.1(8) . . . . ?
N1 Ir1 C8 C9 -31.3(14) . . . . ?
C12 Ir1 C8 C9 120.4(12) . . . . ?
O1 Ir1 C8 C9 158.6(8) . . . . ?
C10 Ir1 C8 C9 39.1(8) . . . . ?
C11 Ir1 C8 C9 81.8(9) . . . . ?
Cl1 Ir1 C8 C9 -114.6(8) . . . . ?
N1 Ir1 C8 C13 89.4(15) . . . . ?
C12 Ir1 C8 C13 -119.0(16) . . . . ?
C9 Ir1 C8 C13 120.7(17) . . . . ?
O1 Ir1 C8 C13 -80.8(14) . . . . ?
C10 Ir1 C8 C13 159.8(14) . . . . ?
C11 Ir1 C8 C13 -157.5(14) . . . . ?
Cl1 Ir1 C8 C13 6.1(13) . . . . ?
C12 C8 C9 C10 -4.5(17) . . . . ?
C13 C8 C9 C10 177.6(13) . . . . ?
Ir1 C8 C9 C10 -62.4(10) . . . . ?
C12 C8 C9 C14 -175.1(15) . . . . ?
C13 C8 C9 C14 7(2) . . . . ?
Ir1 C8 C9 C14 126.9(16) . . . . ?
C12 C8 C9 Ir1 58.0(11) . . . . ?
C13 C8 C9 Ir1 -120.0(14) . . . . ?
N1 Ir1 C9 C8 162.9(8) . . . . ?
C12 Ir1 C9 C8 -36.2(8) . . . . ?
O1 Ir1 C9 C8 -74.7(19) . . . . ?
C10 Ir1 C9 C8 -116.9(11) . . . . ?
C11 Ir1 C9 C8 -80.3(9) . . . . ?
Cl1 Ir1 C9 C8 73.0(8) . . . . ?
N1 Ir1 C9 C10 -80.3(8) . . . . ?
C12 Ir1 C9 C10 80.7(8) . . . . ?
O1 Ir1 C9 C10 42.2(19) . . . . ?
C8 Ir1 C9 C10 116.9(11) . . . . ?
C11 Ir1 C9 C10 36.6(7) . . . . ?
Cl1 Ir1 C9 C10 -170.1(6) . . . . ?
N1 Ir1 C9 C14 39.2(15) . . . . ?
C12 Ir1 C9 C14 -159.8(16) . . . . ?
O1 Ir1 C9 C14 161.7(14) . . . . ?
C8 Ir1 C9 C14 -123.7(18) . . . . ?
C10 Ir1 C9 C14 119.5(17) . . . . ?
C11 Ir1 C9 C14 156.0(16) . . . . ?
Cl1 Ir1 C9 C14 -50.7(15) . . . . ?
C8 C9 C10 C11 2.4(16) . . . . ?
C14 C9 C10 C11 173.4(14) . . . . ?
Ir1 C9 C10 C11 -60.3(9) . . . . ?
C8 C9 C10 C15 -179.2(13) . . . . ?
C14 C9 C10 C15 -8(2) . . . . ?
Ir1 C9 C10 C15 118.1(14) . . . . ?
C8 C9 C10 Ir1 62.7(10) . . . . ?
C14 C9 C10 Ir1 -126.3(15) . . . . ?
N1 Ir1 C10 C11 -128.8(8) . . . . ?
C12 Ir1 C10 C11 38.9(8) . . . . ?
C9 Ir1 C10 C11 119.1(11) . . . . ?
O1 Ir1 C10 C11 -47.8(10) . . . . ?
C8 Ir1 C10 C11 81.4(9) . . . . ?
Cl1 Ir1 C10 C11 136.8(7) . . . . ?
N1 Ir1 C10 C9 112.1(8) . . . . ?
C12 Ir1 C10 C9 -80.2(8) . . . . ?
O1 Ir1 C10 C9 -166.9(6) . . . . ?
C8 Ir1 C10 C9 -37.7(8) . . . . ?
C11 Ir1 C10 C9 -119.1(11) . . . . ?
Cl1 Ir1 C10 C9 17.6(11) . . . . ?
N1 Ir1 C10 C15 -8.3(12) . . . . ?
C12 Ir1 C10 C15 159.4(13) . . . . ?
C9 Ir1 C10 C15 -120.4(14) . . . . ?
O1 Ir1 C10 C15 72.7(12) . . . . ?
C8 Ir1 C10 C15 -158.1(13) . . . . ?
C11 Ir1 C10 C15 120.5(15) . . . . ?
Cl1 Ir1 C10 C15 -102.7(12) . . . . ?
C9 C10 C11 C12 0.5(16) . . . . ?
C15 C10 C11 C12 -177.9(14) . . . . ?
Ir1 C10 C11 C12 -58.4(10) . . . . ?
C9 C10 C11 C16 -178.3(13) . . . . ?
C15 C10 C11 C16 3(2) . . . . ?
Ir1 C10 C11 C16 122.8(14) . . . . ?
C9 C10 C11 Ir1 58.9(9) . . . . ?
C15 C10 C11 Ir1 -119.5(14) . . . . ?
N1 Ir1 C11 C10 64.9(9) . . . . ?
C12 Ir1 C11 C10 -117.3(12) . . . . ?
C9 Ir1 C11 C10 -37.9(8) . . . . ?
O1 Ir1 C11 C10 143.7(8) . . . . ?
C8 Ir1 C11 C10 -80.3(9) . . . . ?
Cl1 Ir1 C11 C10 -121.2(10) . . . . ?
N1 Ir1 C11 C12 -177.8(8) . . . . ?
C9 Ir1 C11 C12 79.5(9) . . . . ?
O1 Ir1 C11 C12 -99.0(8) . . . . ?
C8 Ir1 C11 C12 37.1(8) . . . . ?
C10 Ir1 C11 C12 117.3(12) . . . . ?
Cl1 Ir1 C11 C12 -3.9(14) . . . . ?
N1 Ir1 C11 C16 -57.1(14) . . . . ?
C12 Ir1 C11 C16 120.6(16) . . . . ?
C9 Ir1 C11 C16 -159.9(14) . . . . ?
O1 Ir1 C11 C16 21.6(13) . . . . ?
C8 Ir1 C11 C16 157.7(14) . . . . ?
C10 Ir1 C11 C16 -122.1(16) . . . . ?
Cl1 Ir1 C11 C16 116.8(12) . . . . ?
C9 C8 C12 C11 4.9(17) . . . . ?
C13 C8 C12 C11 -177.1(13) . . . . ?
Ir1 C8 C12 C11 63.5(11) . . . . ?
C9 C8 C12 C17 177.7(15) . . . . ?
C13 C8 C12 C17 -4(3) . . . . ?
Ir1 C8 C12 C17 -123.7(17) . . . . ?
C9 C8 C12 Ir1 -58.6(10) . . . . ?
C13 C8 C12 Ir1 119.4(14) . . . . ?
C10 C11 C12 C8 -3.3(17) . . . . ?
C16 C11 C12 C8 175.5(14) . . . . ?
Ir1 C11 C12 C8 -63.7(11) . . . . ?
C10 C11 C12 C17 -176.4(15) . . . . ?
C16 C11 C12 C17 2(2) . . . . ?
Ir1 C11 C12 C17 123.3(16) . . . . ?
C10 C11 C12 Ir1 60.4(9) . . . . ?
C16 C11 C12 Ir1 -120.8(14) . . . . ?
N1 Ir1 C12 C8 124.3(16) . . . . ?
C9 Ir1 C12 C8 36.3(8) . . . . ?
O1 Ir1 C12 C8 -153.5(8) . . . . ?
C10 Ir1 C12 C8 80.5(9) . . . . ?
C11 Ir1 C12 C8 118.0(12) . . . . ?
Cl1 Ir1 C12 C8 -63.8(9) . . . . ?
N1 Ir1 C12 C11 6(2) . . . . ?
C9 Ir1 C12 C11 -81.7(9) . . . . ?
O1 Ir1 C12 C11 88.5(8) . . . . ?
C8 Ir1 C12 C11 -118.0(12) . . . . ?
C10 Ir1 C12 C11 -37.5(8) . . . . ?
Cl1 Ir1 C12 C11 178.2(7) . . . . ?
N1 Ir1 C12 C17 -112.9(19) . . . . ?
C9 Ir1 C12 C17 159.1(16) . . . . ?
O1 Ir1 C12 C17 -30.7(15) . . . . ?
C8 Ir1 C12 C17 122.8(18) . . . . ?
C10 Ir1 C12 C17 -156.8(16) . . . . ?
C11 Ir1 C12 C17 -119.2(17) . . . . ?
Cl1 Ir1 C12 C17 59.0(15) . . . . ?
